data_2226348
loop_
_publ_author_name
'Villalpando, Andr\'es'
'Fronczek, Frank R.'
'Isovitsch, Ralph'

_publ_section_title
;
 2-(9-Anthrylmethylideneamino)-4-methylphenol
;
_journal_coeditor_code ZQ2039
_journal_issue 6
_journal_name_full 'Acta Crystallographica Section E'
_journal_page_first o1353
_journal_paper_doi 10.1107/S1600536810016715
_journal_volume 66
_journal_year 2010
_chemical_formula_iupac 'C22 H17 N O'
_chemical_formula_moiety 'C22 H17 N O'
_chemical_formula_sum 'C22 H17 N O'
_chemical_formula_weight 311.37
_chemical_name_systematic
;
2-(9-Anthrylmethylideneamino)-4-methylphenol
;
_space_group_IT_number 2
_symmetry_cell_setting triclinic
_symmetry_space_group_name_Hall '-P 1'
_symmetry_space_group_name_H-M 'P -1'
_atom_sites_solution_hydrogens geom
_atom_sites_solution_primary direct
_atom_sites_solution_secondary difmap
_audit_creation_method SHELXL-97
_cell_angle_alpha 94.508(9)
_cell_angle_beta 97.164(11)
_cell_angle_gamma 106.490(11)
_cell_formula_units_Z 4
_cell_length_a 8.6037(15)
_cell_length_b 12.839(3)
_cell_length_c 15.015(3)
_cell_measurement_reflns_used 7377
_cell_measurement_temperature 90.0(5)
_cell_measurement_theta_max 27.8
_cell_measurement_theta_min 2.5
_cell_volume 1566.6(6)
_computing_cell_refinement 'DENZO and SCALEPACK (Otwinowski & Minor, 1997)'
_computing_data_collection 'COLLECT (Nonius, 2000)'
_computing_data_reduction 'DENZO and SCALEPACK (Otwinowski & Minor, 1997)'
_computing_molecular_graphics 'ORTEP-3 for Windows (Farrugia, 1997)'
_computing_publication_material 'SHELXL97 (Sheldrick, 2008)'
_computing_structure_refinement 'SHELXL97 (Sheldrick, 2008)'
_computing_structure_solution 'SIR97 (Altomare <i>et al.</i>,  1999)'
_diffrn_ambient_temperature 90.0(5)
_diffrn_measured_fraction_theta_full 0.999
_diffrn_measured_fraction_theta_max 0.999
_diffrn_measurement_device_type 'Nonius KappaCCD diffractometer with Oxford Cryostream'
_diffrn_measurement_method '\w scans with \k offsets'
_diffrn_radiation_monochromator graphite
_diffrn_radiation_source 'fine-focus sealed tube'
_diffrn_radiation_type MoK\a
_diffrn_radiation_wavelength 0.71073
_diffrn_reflns_av_R_equivalents 0.057
_diffrn_reflns_av_sigmaI/netI 0.0853
_diffrn_reflns_limit_h_max 11
_diffrn_reflns_limit_h_min -11
_diffrn_reflns_limit_k_max 16
_diffrn_reflns_limit_k_min -16
_diffrn_reflns_limit_l_max 19
_diffrn_reflns_limit_l_min -19
_diffrn_reflns_number 35942
_diffrn_reflns_theta_full 25.0
_diffrn_reflns_theta_max 27.9
_diffrn_reflns_theta_min 2.5
_exptl_absorpt_coefficient_mu 0.081
_exptl_absorpt_correction_type none
_exptl_crystal_colour yellow
_exptl_crystal_density_diffrn 1.320
_exptl_crystal_density_method 'not measured'
_exptl_crystal_description lath
_exptl_crystal_F_000 656
_exptl_crystal_size_max 0.37
_exptl_crystal_size_mid 0.15
_exptl_crystal_size_min 0.05
_refine_diff_density_max 0.30
_refine_diff_density_min -0.28
_refine_ls_extinction_coef 0.0034(10)
_refine_ls_extinction_expression Fc^*^=kFc[1+0.001xFc^2^\l^3^/sin(2\q)]^-1/4^
_refine_ls_extinction_method 'SHELXL97 (Sheldrick, 2008)'
_refine_ls_goodness_of_fit_ref 1.015
_refine_ls_hydrogen_treatment mixed
_refine_ls_matrix_type full
_refine_ls_number_parameters 442
_refine_ls_number_reflns 7462
_refine_ls_number_restraints 0
_refine_ls_restrained_S_all 1.015
_refine_ls_R_factor_all 0.108
_refine_ls_R_factor_gt 0.054
_refine_ls_shift/su_max 0.000
_refine_ls_shift/su_mean 0.000
_refine_ls_structure_factor_coef Fsqd
_refine_ls_weighting_details 'w=1/[\s^2^(Fo^2^)+(0.0571P)^2^] where P=(Fo^2^+2Fc^2^)/3'
_refine_ls_weighting_scheme calc
_refine_ls_wR_factor_gt 0.110
_refine_ls_wR_factor_ref 0.127
_reflns_number_gt 4454
_reflns_number_total 7462
_reflns_threshold_expression I>2\s(I)
_cod_data_source_file zq2039.cif
_cod_data_source_block I
_cod_original_sg_symbol_Hall '-P 1 '
_cod_database_code 2226348
_cod_database_fobs_code 2226348

loop_
_symmetry_equiv_pos_as_xyz
'x, y, z'
'-x, -y, -z'

loop_
_atom_site_type_symbol
_atom_site_label
_atom_site_fract_x
_atom_site_fract_y
_atom_site_fract_z
_atom_site_U_iso_or_equiv
_atom_site_adp_type
_atom_site_calc_flag
_atom_site_refinement_flags
_atom_site_occupancy
_atom_site_disorder_assembly
_atom_site_disorder_group
O O1 0.30490(15) 0.14730(11) 0.20434(9) 0.0223(3) Uani d . 1 . .
H H10H 0.261(2) 0.1946(17) 0.2172(14) 0.033 Uiso d . 1 . .
N N1 0.13998(16) 0.26290(12) 0.10202(10) 0.0177(3) Uani d . 1 . .
C C1 0.0939(2) 0.44058(15) 0.09855(11) 0.0164(4) Uani d . 1 . .
C C2 -0.0671(2) 0.42007(15) 0.11964(11) 0.0167(4) Uani d . 1 . .
C C3 -0.1820(2) 0.31351(16) 0.10892(12) 0.0215(4) Uani d . 1 . .
H H3 -0.1516 0.2527 0.0851 0.026 Uiso calc R 1 . .
C C4 -0.3344(2) 0.29700(16) 0.13208(13) 0.0246(5) Uani d . 1 . .
H H4 -0.4084 0.2251 0.1244 0.029 Uiso calc R 1 . .
C C5 -0.3837(2) 0.38605(17) 0.16758(13) 0.0249(5) Uani d . 1 . .
H H5 -0.4894 0.3733 0.1850 0.030 Uiso calc R 1 . .
C C6 -0.2806(2) 0.48933(16) 0.17677(12) 0.0213(4) Uani d . 1 . .
H H6 -0.3157 0.5486 0.1994 0.026 Uiso calc R 1 . .
C C7 -0.1195(2) 0.51040(15) 0.15290(11) 0.0170(4) Uani d . 1 . .
C C8 -0.0120(2) 0.61631(15) 0.16377(12) 0.0196(4) Uani d . 1 . .
H H8 -0.0473 0.6754 0.1867 0.023 Uiso calc R 1 . .
C C9 0.1462(2) 0.63784(15) 0.14184(12) 0.0181(4) Uani d . 1 . .
C C10 0.2576(2) 0.74645(16) 0.15396(13) 0.0237(4) Uani d . 1 . .
H H10 0.2225 0.8059 0.1763 0.028 Uiso calc R 1 . .
C C11 0.4120(2) 0.76605(17) 0.13417(14) 0.0289(5) Uani d . 1 . .
H H11 0.4841 0.8386 0.1425 0.035 Uiso calc R 1 . .
C C12 0.4657(2) 0.67730(16) 0.10083(13) 0.0262(5) Uani d . 1 . .
H H12 0.5740 0.6911 0.0870 0.031 Uiso calc R 1 . .
C C13 0.3642(2) 0.57331(16) 0.08864(13) 0.0222(4) Uani d . 1 . .
H H13 0.4031 0.5156 0.0665 0.027 Uiso calc R 1 . .
C C14 0.2004(2) 0.54824(15) 0.10823(12) 0.0178(4) Uani d . 1 . .
C C15 0.1512(2) 0.34955(15) 0.06342(12) 0.0181(4) Uani d . 1 . .
H H15 0.1987 0.3556 0.0095 0.022 Uiso calc R 1 . .
C C16 0.1843(2) 0.17612(14) 0.05799(12) 0.0165(4) Uani d . 1 . .
C C17 0.2645(2) 0.11812(15) 0.11268(12) 0.0170(4) Uani d . 1 . .
C C18 0.3106(2) 0.03190(15) 0.07482(12) 0.0191(4) Uani d . 1 . .
H H18 0.3682 -0.0058 0.1120 0.023 Uiso calc R 1 . .
C C19 0.2723(2) 0.00072(15) -0.01782(13) 0.0218(4) Uani d . 1 . .
H H19 0.3061 -0.0577 -0.0435 0.026 Uiso calc R 1 . .
C C20 0.1853(2) 0.05329(15) -0.07398(12) 0.0202(4) Uani d . 1 . .
C C21 0.1432(2) 0.14129(16) -0.03464(12) 0.0198(4) Uani d . 1 . .
H H21 0.0850 0.1787 -0.0718 0.024 Uiso calc R 1 . .
C C22 0.1364(2) 0.01475(18) -0.17348(13) 0.0316(5) Uani d . 1 . .
H H22A 0.0264 -0.0380 -0.1843 0.047 Uiso calc R 1 . .
H H22B 0.2149 -0.0203 -0.1943 0.047 Uiso calc R 1 . .
H H22C 0.1359 0.0774 -0.2067 0.047 Uiso calc R 1 . .
O O2 0.53743(15) 0.04269(11) 0.27603(8) 0.0207(3) Uani d . 1 . .
H H20H 0.488(2) 0.0923(17) 0.2760(13) 0.031 Uiso d . 1 . .
N N2 0.52578(16) 0.20557(12) 0.39729(10) 0.0168(3) Uani d . 1 . .
C C23 0.48926(19) 0.38573(14) 0.40197(11) 0.0142(4) Uani d . 1 . .
C C24 0.3154(2) 0.35684(14) 0.38026(11) 0.0150(4) Uani d . 1 . .
C C25 0.2085(2) 0.25083(15) 0.38727(11) 0.0175(4) Uani d . 1 . .
H H25 0.2540 0.1949 0.4049 0.021 Uiso calc R 1 . .
C C26 0.0420(2) 0.22873(15) 0.36905(12) 0.0197(4) Uani d . 1 . .
H H26 -0.0263 0.1578 0.3746 0.024 Uiso calc R 1 . .
C C27 -0.0304(2) 0.30931(16) 0.34210(12) 0.0205(4) Uani d . 1 . .
H H27 -0.1463 0.2922 0.3290 0.025 Uiso calc R 1 . .
C C28 0.0661(2) 0.41141(16) 0.33494(12) 0.0195(4) Uani d . 1 . .
H H28 0.0167 0.4656 0.3175 0.023 Uiso calc R 1 . .
C C29 0.2409(2) 0.43844(15) 0.35330(11) 0.0161(4) Uani d . 1 . .
C C30 0.3395(2) 0.54295(15) 0.34506(11) 0.0172(4) Uani d . 1 . .
H H30 0.2891 0.5956 0.3249 0.021 Uiso calc R 1 . .
C C31 0.5098(2) 0.57245(14) 0.36561(11) 0.0167(4) Uani d . 1 . .
C C32 0.6089(2) 0.67977(15) 0.35648(13) 0.0229(4) Uani d . 1 . .
H H32 0.5579 0.7320 0.3359 0.027 Uiso calc R 1 . .
C C33 0.7750(2) 0.70842(15) 0.37681(13) 0.0236(4) Uani d . 1 . .
H H33 0.8392 0.7804 0.3709 0.028 Uiso calc R 1 . .
C C34 0.8524(2) 0.63117(15) 0.40679(12) 0.0211(4) Uani d . 1 . .
H H34 0.9686 0.6519 0.4210 0.025 Uiso calc R 1 . .
C C35 0.7631(2) 0.52775(15) 0.41557(12) 0.0188(4) Uani d . 1 . .
H H35 0.8181 0.4771 0.4350 0.023 Uiso calc R 1 . .
C C36 0.5874(2) 0.49345(14) 0.39604(11) 0.0152(4) Uani d . 1 . .
C C37 0.5733(2) 0.30621(15) 0.43076(12) 0.0157(4) Uani d . 1 . .
H H37 0.6671 0.3307 0.4763 0.019 Uiso calc R 1 . .
C C38 0.61304(19) 0.13383(14) 0.42820(12) 0.0145(4) Uani d . 1 . .
C C39 0.61383(19) 0.05028(15) 0.36290(12) 0.0157(4) Uani d . 1 . .
C C40 0.69549(19) -0.02469(14) 0.38538(12) 0.0164(4) Uani d . 1 . .
H H40 0.6983 -0.0807 0.3409 0.020 Uiso calc R 1 . .
C C41 0.77342(19) -0.01782(15) 0.47339(12) 0.0172(4) Uani d . 1 . .
H H41 0.8307 -0.0690 0.4881 0.021 Uiso calc R 1 . .
C C42 0.76957(19) 0.06220(15) 0.54060(12) 0.0172(4) Uani d . 1 . .
C C43 0.68877(19) 0.13757(14) 0.51648(12) 0.0161(4) Uani d . 1 . .
H H43 0.6850 0.1930 0.5612 0.019 Uiso calc R 1 . .
C C44 0.8441(2) 0.06293(16) 0.63718(12) 0.0219(4) Uani d . 1 . .
H H44A 0.8793 0.1379 0.6678 0.033 Uiso calc R 1 . .
H H44B 0.9391 0.0350 0.6380 0.033 Uiso calc R 1 . .
H H44C 0.7624 0.0163 0.6685 0.033 Uiso calc R 1 . .

loop_
_atom_site_aniso_label
_atom_site_aniso_U_11
_atom_site_aniso_U_22
_atom_site_aniso_U_33
_atom_site_aniso_U_12
_atom_site_aniso_U_13
_atom_site_aniso_U_23
O1 0.0282(7) 0.0235(8) 0.0179(7) 0.0142(6) -0.0002(6) 0.0010(6)
N1 0.0183(8) 0.0189(9) 0.0177(8) 0.0092(6) 0.0015(6) 0.0003(7)
C1 0.0197(9) 0.0186(10) 0.0134(9) 0.0097(8) 0.0013(7) 0.0030(8)
C2 0.0191(9) 0.0201(10) 0.0128(9) 0.0099(8) -0.0006(7) 0.0029(8)
C3 0.0212(10) 0.0212(11) 0.0224(10) 0.0094(8) 0.0001(8) -0.0016(8)
C4 0.0196(9) 0.0238(11) 0.0290(11) 0.0055(8) 0.0021(8) 0.0014(9)
C5 0.0202(10) 0.0313(12) 0.0253(11) 0.0110(9) 0.0043(8) 0.0018(9)
C6 0.0217(10) 0.0283(12) 0.0184(10) 0.0151(9) 0.0032(8) 0.0009(8)
C7 0.0195(9) 0.0232(11) 0.0116(9) 0.0121(8) 0.0008(7) 0.0036(8)
C8 0.0262(10) 0.0200(11) 0.0173(10) 0.0150(8) 0.0018(8) 0.0028(8)
C9 0.0221(9) 0.0204(11) 0.0139(9) 0.0098(8) 0.0010(8) 0.0042(8)
C10 0.0311(11) 0.0165(10) 0.0264(11) 0.0118(8) 0.0034(9) 0.0034(9)
C11 0.0289(11) 0.0217(12) 0.0369(13) 0.0070(9) 0.0053(9) 0.0087(10)
C12 0.0225(10) 0.0264(12) 0.0333(12) 0.0099(9) 0.0077(9) 0.0095(10)
C13 0.0240(10) 0.0228(11) 0.0248(11) 0.0136(8) 0.0051(8) 0.0062(9)
C14 0.0217(9) 0.0201(11) 0.0138(9) 0.0103(8) 0.0006(7) 0.0038(8)
C15 0.0162(9) 0.0228(11) 0.0162(10) 0.0077(8) 0.0013(7) 0.0021(8)
C16 0.0151(8) 0.0163(10) 0.0194(10) 0.0056(7) 0.0054(7) 0.0016(8)
C17 0.0163(9) 0.0159(10) 0.0176(10) 0.0033(7) 0.0029(8) 0.0000(8)
C18 0.0176(9) 0.0169(10) 0.0232(11) 0.0067(8) 0.0002(8) 0.0030(8)
C19 0.0168(9) 0.0189(11) 0.0287(11) 0.0045(8) 0.0057(8) -0.0043(9)
C20 0.0148(9) 0.0242(11) 0.0191(10) 0.0030(8) 0.0034(8) -0.0034(8)
C21 0.0166(9) 0.0244(11) 0.0188(10) 0.0060(8) 0.0027(8) 0.0052(8)
C22 0.0275(11) 0.0411(14) 0.0234(11) 0.0081(10) 0.0041(9) -0.0059(10)
O2 0.0236(7) 0.0198(8) 0.0208(7) 0.0118(6) -0.0003(6) 0.0000(6)
N2 0.0180(8) 0.0160(9) 0.0193(8) 0.0086(6) 0.0051(6) 0.0032(7)
C23 0.0185(9) 0.0141(10) 0.0117(9) 0.0076(7) 0.0028(7) 0.0001(7)
C24 0.0202(9) 0.0162(10) 0.0101(9) 0.0083(7) 0.0025(7) -0.0003(7)
C25 0.0201(9) 0.0177(10) 0.0179(10) 0.0092(8) 0.0052(8) 0.0036(8)
C26 0.0195(9) 0.0170(10) 0.0214(10) 0.0032(8) 0.0048(8) 0.0000(8)
C27 0.0148(9) 0.0281(12) 0.0193(10) 0.0085(8) 0.0007(8) 0.0017(8)
C28 0.0213(9) 0.0255(11) 0.0157(10) 0.0142(8) 0.0006(8) 0.0021(8)
C29 0.0210(9) 0.0204(10) 0.0095(9) 0.0107(8) 0.0021(7) 0.0003(8)
C30 0.0250(10) 0.0163(10) 0.0150(9) 0.0127(8) 0.0043(8) 0.0036(8)
C31 0.0243(9) 0.0143(10) 0.0139(9) 0.0079(8) 0.0060(8) 0.0017(8)
C32 0.0314(11) 0.0156(10) 0.0249(11) 0.0096(8) 0.0087(9) 0.0049(8)
C33 0.0300(11) 0.0115(10) 0.0286(11) 0.0031(8) 0.0100(9) 0.0006(8)
C34 0.0199(9) 0.0191(11) 0.0218(10) 0.0027(8) 0.0053(8) -0.0039(8)
C35 0.0209(9) 0.0195(10) 0.0176(10) 0.0084(8) 0.0048(8) 0.0005(8)
C36 0.0208(9) 0.0131(10) 0.0120(9) 0.0056(7) 0.0042(7) -0.0006(7)
C37 0.0154(9) 0.0185(10) 0.0145(9) 0.0067(7) 0.0028(7) 0.0021(8)
C38 0.0128(8) 0.0126(9) 0.0201(10) 0.0048(7) 0.0060(7) 0.0049(8)
C39 0.0124(8) 0.0190(10) 0.0149(9) 0.0028(7) 0.0023(7) 0.0036(8)
C40 0.0161(9) 0.0135(10) 0.0216(10) 0.0058(7) 0.0071(8) 0.0023(8)
C41 0.0136(8) 0.0162(10) 0.0254(10) 0.0064(7) 0.0071(8) 0.0089(8)
C42 0.0127(8) 0.0193(10) 0.0209(10) 0.0039(7) 0.0059(7) 0.0076(8)
C43 0.0157(9) 0.0134(10) 0.0190(10) 0.0037(7) 0.0043(7) 0.0007(8)
C44 0.0210(9) 0.0244(11) 0.0224(11) 0.0087(8) 0.0040(8) 0.0069(9)

loop_
_atom_type_symbol
_atom_type_description
_atom_type_scat_dispersion_real
_atom_type_scat_dispersion_imag
_atom_type_scat_source
C C 0.0033 0.0016 'International Tables Vol C Tables 4.2.6.8 and 6.1.1.4'
H H 0.0000 0.0000 'International Tables Vol C Tables 4.2.6.8 and 6.1.1.4'
N N 0.0061 0.0033 'International Tables Vol C Tables 4.2.6.8 and 6.1.1.4'
O O 0.0106 0.0060 'International Tables Vol C Tables 4.2.6.8 and 6.1.1.4'

loop_
_geom_angle_atom_site_label_1
_geom_angle_atom_site_label_2
_geom_angle_atom_site_label_3
_geom_angle_site_symmetry_1
_geom_angle_site_symmetry_3
_geom_angle
_geom_angle_publ_flag
C17 O1 H10H . . 106.8(15) ?
C15 N1 C16 . . 118.53(15) ?
C14 C1 C2 . . 120.64(16) ?
C14 C1 C15 . . 118.97(15) ?
C2 C1 C15 . . 120.36(16) ?
C1 C2 C3 . . 123.32(16) ?
C1 C2 C7 . . 119.01(16) ?
C3 C2 C7 . . 117.67(15) ?
C4 C3 C2 . . 121.46(18) ?
C4 C3 H3 . . 119.3 ?
C2 C3 H3 . . 119.3 ?
C3 C4 C5 . . 120.64(18) ?
C3 C4 H4 . . 119.7 ?
C5 C4 H4 . . 119.7 ?
C6 C5 C4 . . 120.15(17) ?
C6 C5 H5 . . 119.9 ?
C4 C5 H5 . . 119.9 ?
C5 C6 C7 . . 121.02(18) ?
C5 C6 H6 . . 119.5 ?
C7 C6 H6 . . 119.5 ?
C8 C7 C6 . . 121.19(17) ?
C8 C7 C2 . . 119.78(15) ?
C6 C7 C2 . . 119.00(16) ?
C7 C8 C9 . . 121.78(17) ?
C7 C8 H8 . . 119.1 ?
C9 C8 H8 . . 119.1 ?
C8 C9 C10 . . 121.89(17) ?
C8 C9 C14 . . 119.11(16) ?
C10 C9 C14 . . 118.98(16) ?
C11 C10 C9 . . 121.35(18) ?
C11 C10 H10 . . 119.3 ?
C9 C10 H10 . . 119.3 ?
C10 C11 C12 . . 119.68(18) ?
C10 C11 H11 . . 120.2 ?
C12 C11 H11 . . 120.2 ?
C13 C12 C11 . . 120.79(17) ?
C13 C12 H12 . . 119.6 ?
C11 C12 H12 . . 119.6 ?
C12 C13 C14 . . 121.78(18) ?
C12 C13 H13 . . 119.1 ?
C14 C13 H13 . . 119.1 ?
C1 C14 C13 . . 122.90(17) ?
C1 C14 C9 . . 119.66(15) ?
C13 C14 C9 . . 117.42(16) ?
N1 C15 C1 . . 123.23(16) ?
N1 C15 H15 . . 118.4 ?
C1 C15 H15 . . 118.4 ?
C21 C16 C17 . . 118.71(16) ?
C21 C16 N1 . . 124.14(16) ?
C17 C16 N1 . . 117.01(15) ?
O1 C17 C18 . . 118.31(16) ?
O1 C17 C16 . . 121.24(16) ?
C18 C17 C16 . . 120.41(16) ?
C17 C18 C19 . . 119.72(17) ?
C17 C18 H18 . . 120.1 ?
C19 C18 H18 . . 120.1 ?
C18 C19 C20 . . 121.45(17) ?
C18 C19 H19 . . 119.3 ?
C20 C19 H19 . . 119.3 ?
C21 C20 C19 . . 117.80(17) ?
C21 C20 C22 . . 121.23(18) ?
C19 C20 C22 . . 120.97(17) ?
C20 C21 C16 . . 121.79(17) ?
C20 C21 H21 . . 119.1 ?
C16 C21 H21 . . 119.1 ?
C20 C22 H22A . . 109.5 ?
C20 C22 H22B . . 109.5 ?
H22A C22 H22B . . 109.5 ?
C20 C22 H22C . . 109.5 ?
H22A C22 H22C . . 109.5 ?
H22B C22 H22C . . 109.5 ?
C39 O2 H20H . . 105.9(14) ?
C37 N2 C38 . . 119.84(15) ?
C36 C23 C24 . . 120.39(16) ?
C36 C23 C37 . . 117.76(15) ?
C24 C23 C37 . . 121.85(16) ?
C23 C24 C25 . . 123.46(16) ?
C23 C24 C29 . . 119.12(16) ?
C25 C24 C29 . . 117.37(15) ?
C26 C25 C24 . . 121.06(17) ?
C26 C25 H25 . . 119.5 ?
C24 C25 H25 . . 119.5 ?
C25 C26 C27 . . 121.23(17) ?
C25 C26 H26 . . 119.4 ?
C27 C26 H26 . . 119.4 ?
C28 C27 C26 . . 119.87(16) ?
C28 C27 H27 . . 120.1 ?
C26 C27 H27 . . 120.1 ?
C27 C28 C29 . . 120.93(17) ?
C27 C28 H28 . . 119.5 ?
C29 C28 H28 . . 119.5 ?
C30 C29 C28 . . 120.78(16) ?
C30 C29 C24 . . 119.70(15) ?
C28 C29 C24 . . 119.53(16) ?
C31 C30 C29 . . 121.87(16) ?
C31 C30 H30 . . 119.1 ?
C29 C30 H30 . . 119.1 ?
C30 C31 C32 . . 121.12(17) ?
C30 C31 C36 . . 119.56(16) ?
C32 C31 C36 . . 119.32(16) ?
C33 C32 C31 . . 121.00(18) ?
C33 C32 H32 . . 119.5 ?
C31 C32 H32 . . 119.5 ?
C32 C33 C34 . . 120.05(17) ?
C32 C33 H33 . . 120.0 ?
C34 C33 H33 . . 120.0 ?
C35 C34 C33 . . 120.98(17) ?
C35 C34 H34 . . 119.5 ?
C33 C34 H34 . . 119.5 ?
C34 C35 C36 . . 121.33(17) ?
C34 C35 H35 . . 119.3 ?
C36 C35 H35 . . 119.3 ?
C23 C36 C35 . . 123.36(16) ?
C23 C36 C31 . . 119.28(15) ?
C35 C36 C31 . . 117.32(16) ?
N2 C37 C23 . . 122.99(16) ?
N2 C37 H37 . . 118.5 ?
C23 C37 H37 . . 118.5 ?
C43 C38 C39 . . 119.36(16) ?
C43 C38 N2 . . 125.80(16) ?
C39 C38 N2 . . 114.77(16) ?
O2 C39 C40 . . 119.20(16) ?
O2 C39 C38 . . 120.91(16) ?
C40 C39 C38 . . 119.88(16) ?
C39 C40 C41 . . 119.70(17) ?
C39 C40 H40 . . 120.2 ?
C41 C40 H40 . . 120.2 ?
C40 C41 C42 . . 121.63(17) ?
C40 C41 H41 . . 119.2 ?
C42 C41 H41 . . 119.2 ?
C43 C42 C41 . . 117.83(17) ?
C43 C42 C44 . . 121.43(17) ?
C41 C42 C44 . . 120.68(16) ?
C42 C43 C38 . . 121.54(17) ?
C42 C43 H43 . . 119.2 ?
C38 C43 H43 . . 119.2 ?
C42 C44 H44A . . 109.5 ?
C42 C44 H44B . . 109.5 ?
H44A C44 H44B . . 109.5 ?
C42 C44 H44C . . 109.5 ?
H44A C44 H44C . . 109.5 ?
H44B C44 H44C . . 109.5 ?

loop_
_geom_bond_atom_site_label_1
_geom_bond_atom_site_label_2
_geom_bond_site_symmetry_2
_geom_bond_distance
_geom_bond_publ_flag
O1 C17 . 1.371(2) ?
O1 H10H . 0.82(2) ?
N1 C15 . 1.280(2) ?
N1 C16 . 1.419(2) ?
C1 C14 . 1.410(2) ?
C1 C2 . 1.416(2) ?
C1 C15 . 1.477(2) ?
C2 C3 . 1.426(2) ?
C2 C7 . 1.435(2) ?
C3 C4 . 1.361(2) ?
C3 H3 . 0.9500 ?
C4 C5 . 1.417(3) ?
C4 H4 . 0.9500 ?
C5 C6 . 1.356(3) ?
C5 H5 . 0.9500 ?
C6 C7 . 1.431(2) ?
C6 H6 . 0.9500 ?
C7 C8 . 1.395(2) ?
C8 C9 . 1.396(2) ?
C8 H8 . 0.9500 ?
C9 C10 . 1.433(3) ?
C9 C14 . 1.438(2) ?
C10 C11 . 1.355(3) ?
C10 H10 . 0.9500 ?
C11 C12 . 1.425(3) ?
C11 H11 . 0.9500 ?
C12 C13 . 1.356(3) ?
C12 H12 . 0.9500 ?
C13 C14 . 1.427(2) ?
C13 H13 . 0.9500 ?
C15 H15 . 0.9500 ?
C16 C21 . 1.396(2) ?
C16 C17 . 1.397(2) ?
C17 C18 . 1.383(2) ?
C18 C19 . 1.388(3) ?
C18 H18 . 0.9500 ?
C19 C20 . 1.395(3) ?
C19 H19 . 0.9500 ?
C20 C21 . 1.392(2) ?
C20 C22 . 1.504(3) ?
C21 H21 . 0.9500 ?
C22 H22A . 0.9800 ?
C22 H22B . 0.9800 ?
C22 H22C . 0.9800 ?
O2 C39 . 1.368(2) ?
O2 H20H . 0.86(2) ?
N2 C37 . 1.279(2) ?
N2 C38 . 1.414(2) ?
C23 C36 . 1.417(2) ?
C23 C24 . 1.423(2) ?
C23 C37 . 1.470(2) ?
C24 C25 . 1.430(2) ?
C24 C29 . 1.434(2) ?
C25 C26 . 1.366(2) ?
C25 H25 . 0.9500 ?
C26 C27 . 1.411(3) ?
C26 H26 . 0.9500 ?
C27 C28 . 1.359(3) ?
C27 H27 . 0.9500 ?
C28 C29 . 1.429(2) ?
C28 H28 . 0.9500 ?
C29 C30 . 1.393(2) ?
C30 C31 . 1.393(2) ?
C30 H30 . 0.9500 ?
C31 C32 . 1.427(2) ?
C31 C36 . 1.437(2) ?
C32 C33 . 1.359(3) ?
C32 H32 . 0.9500 ?
C33 C34 . 1.414(3) ?
C33 H33 . 0.9500 ?
C34 C35 . 1.358(2) ?
C34 H34 . 0.9500 ?
C35 C36 . 1.434(2) ?
C35 H35 . 0.9500 ?
C37 H37 . 0.9500 ?
C38 C43 . 1.393(2) ?
C38 C39 . 1.397(2) ?
C39 C40 . 1.382(2) ?
C40 C41 . 1.389(2) ?
C40 H40 . 0.9500 ?
C41 C42 . 1.393(2) ?
C41 H41 . 0.9500 ?
C42 C43 . 1.388(2) ?
C42 C44 . 1.509(2) ?
C43 H43 . 0.9500 ?
C44 H44A . 0.9800 ?
C44 H44B . 0.9800 ?
C44 H44C . 0.9800 ?

loop_
_geom_hbond_atom_site_label_D
_geom_hbond_atom_site_label_H
_geom_hbond_atom_site_label_A
_geom_hbond_site_symmetry_A
_geom_hbond_distance_DH
_geom_hbond_distance_HA
_geom_hbond_distance_DA
_geom_hbond_angle_DHA
O1 H10H N1 . 0.82(2) 2.27(2) 2.754(2) 118.0(17)
O2 H20H O1 . 0.86(2) 2.11(2) 2.8602(18) 144.9(18)
O2 H20H N2 . 0.86(2) 2.17(2) 2.695(2) 119.1(17)

loop_
_geom_torsion_atom_site_label_1
_geom_torsion_atom_site_label_2
_geom_torsion_atom_site_label_3
_geom_torsion_atom_site_label_4
_geom_torsion_site_symmetry_1
_geom_torsion_site_symmetry_2
_geom_torsion_site_symmetry_3
_geom_torsion_site_symmetry_4
_geom_torsion
_geom_torsion_publ_flag
C14 C1 C2 C3 . . . . 178.20(16) ?
C15 C1 C2 C3 . . . . 0.0(3) ?
C14 C1 C2 C7 . . . . -1.3(3) ?
C15 C1 C2 C7 . . . . -179.45(16) ?
C1 C2 C3 C4 . . . . 178.37(17) ?
C7 C2 C3 C4 . . . . -2.1(3) ?
C2 C3 C4 C5 . . . . 0.2(3) ?
C3 C4 C5 C6 . . . . 1.6(3) ?
C4 C5 C6 C7 . . . . -1.4(3) ?
C5 C6 C7 C8 . . . . -178.84(17) ?
C5 C6 C7 C2 . . . . -0.6(3) ?
C1 C2 C7 C8 . . . . 0.1(2) ?
C3 C2 C7 C8 . . . . -179.44(16) ?
C1 C2 C7 C6 . . . . -178.15(16) ?
C3 C2 C7 C6 . . . . 2.3(2) ?
C6 C7 C8 C9 . . . . 179.17(17) ?
C2 C7 C8 C9 . . . . 1.0(3) ?
C7 C8 C9 C10 . . . . -179.25(17) ?
C7 C8 C9 C14 . . . . -0.8(3) ?
C8 C9 C10 C11 . . . . 178.62(18) ?
C14 C9 C10 C11 . . . . 0.2(3) ?
C9 C10 C11 C12 . . . . -0.2(3) ?
C10 C11 C12 C13 . . . . 0.0(3) ?
C11 C12 C13 C14 . . . . 0.2(3) ?
C2 C1 C14 C13 . . . . 179.46(16) ?
C15 C1 C14 C13 . . . . -2.3(3) ?
C2 C1 C14 C9 . . . . 1.5(3) ?
C15 C1 C14 C9 . . . . 179.64(16) ?
C12 C13 C14 C1 . . . . -178.18(17) ?
C12 C13 C14 C9 . . . . -0.1(3) ?
C8 C9 C14 C1 . . . . -0.4(3) ?
C10 C9 C14 C1 . . . . 178.07(16) ?
C8 C9 C14 C13 . . . . -178.52(17) ?
C10 C9 C14 C13 . . . . 0.0(2) ?
C16 N1 C15 C1 . . . . 174.06(15) ?
C14 C1 C15 N1 . . . . 130.13(19) ?
C2 C1 C15 N1 . . . . -51.7(3) ?
C15 N1 C16 C21 . . . . -41.7(2) ?
C15 N1 C16 C17 . . . . 142.73(16) ?
C21 C16 C17 O1 . . . . -178.70(15) ?
N1 C16 C17 O1 . . . . -2.9(2) ?
C21 C16 C17 C18 . . . . 3.7(2) ?
N1 C16 C17 C18 . . . . 179.53(15) ?
O1 C17 C18 C19 . . . . -179.66(15) ?
C16 C17 C18 C19 . . . . -2.0(2) ?
C17 C18 C19 C20 . . . . -1.2(3) ?
C18 C19 C20 C21 . . . . 2.4(2) ?
C18 C19 C20 C22 . . . . -176.54(16) ?
C19 C20 C21 C16 . . . . -0.6(2) ?
C22 C20 C21 C16 . . . . 178.34(16) ?
C17 C16 C21 C20 . . . . -2.4(2) ?
N1 C16 C21 C20 . . . . -177.88(15) ?
C36 C23 C24 C25 . . . . -178.08(15) ?
C37 C23 C24 C25 . . . . 2.1(3) ?
C36 C23 C24 C29 . . . . -0.7(2) ?
C37 C23 C24 C29 . . . . 179.52(16) ?
C23 C24 C25 C26 . . . . 177.33(16) ?
C29 C24 C25 C26 . . . . -0.1(2) ?
C24 C25 C26 C27 . . . . 0.5(3) ?
C25 C26 C27 C28 . . . . -0.8(3) ?
C26 C27 C28 C29 . . . . 0.8(3) ?
C27 C28 C29 C30 . . . . 179.40(17) ?
C27 C28 C29 C24 . . . . -0.4(2) ?
C23 C24 C29 C30 . . . . 2.7(2) ?
C25 C24 C29 C30 . . . . -179.73(16) ?
C23 C24 C29 C28 . . . . -177.46(15) ?
C25 C24 C29 C28 . . . . 0.1(2) ?
C28 C29 C30 C31 . . . . 177.71(15) ?
C24 C29 C30 C31 . . . . -2.5(3) ?
C29 C30 C31 C32 . . . . 179.78(16) ?
C29 C30 C31 C36 . . . . 0.1(3) ?
C30 C31 C32 C33 . . . . 179.82(17) ?
C36 C31 C32 C33 . . . . -0.5(3) ?
C31 C32 C33 C34 . . . . 0.5(3) ?
C32 C33 C34 C35 . . . . 0.2(3) ?
C33 C34 C35 C36 . . . . -0.9(3) ?
C24 C23 C36 C35 . . . . -179.05(15) ?
C37 C23 C36 C35 . . . . 0.8(2) ?
C24 C23 C36 C31 . . . . -1.6(2) ?
C37 C23 C36 C31 . . . . 178.21(16) ?
C34 C35 C36 C23 . . . . 178.33(16) ?
C34 C35 C36 C31 . . . . 0.8(2) ?
C30 C31 C36 C23 . . . . 1.9(2) ?
C32 C31 C36 C23 . . . . -177.74(15) ?
C30 C31 C36 C35 . . . . 179.50(15) ?
C32 C31 C36 C35 . . . . -0.1(2) ?
C38 N2 C37 C23 . . . . 179.85(14) ?
C36 C23 C37 N2 . . . . -142.22(16) ?
C24 C23 C37 N2 . . . . 37.6(2) ?
C37 N2 C38 C43 . . . . 35.3(2) ?
C37 N2 C38 C39 . . . . -147.70(15) ?
C43 C38 C39 O2 . . . . 178.51(14) ?
N2 C38 C39 O2 . . . . 1.3(2) ?
C43 C38 C39 C40 . . . . -2.8(2) ?
N2 C38 C39 C40 . . . . 179.93(14) ?
O2 C39 C40 C41 . . . . -179.96(14) ?
C38 C39 C40 C41 . . . . 1.4(2) ?
C39 C40 C41 C42 . . . . 1.0(2) ?
C40 C41 C42 C43 . . . . -1.8(2) ?
C40 C41 C42 C44 . . . . 175.37(15) ?
C41 C42 C43 C38 . . . . 0.2(2) ?
C44 C42 C43 C38 . . . . -176.88(15) ?
C39 C38 C43 C42 . . . . 2.0(2) ?
N2 C38 C43 C42 . . . . 178.95(15) ?
